data_2008618
loop_
_publ_author_name
'Levason, William'
'Webster, Michael'

_publ_section_title
;
 Ammonium tetraoxoiodate(VII)
;
_journal_issue 6
_journal_name_full 'Acta Crystallographica Section C'
_journal_page_first IUC9900052
_journal_paper_doi 10.1107/S0108270199099394
_journal_volume 55
_journal_year 1999
_chemical_formula_iupac '(N H4) [I O4]'
_chemical_formula_moiety 'H4 N 1+, I O4 1-'
_chemical_formula_sum 'H4 I N O4'
_chemical_formula_weight 208.94
_chemical_name_common 'ammonium periodate'
_chemical_name_systematic 'Ammonium tetraoxoiodate(VII)'
_space_group_IT_number 88
_symmetry_cell_setting tetragonal
_symmetry_space_group_name_Hall '-I 4ad'
_symmetry_space_group_name_H-M 'I 41/a :2'
_audit_creation_method SHELXL-97
_cell_angle_alpha 90.00
_cell_angle_beta 90.00
_cell_angle_gamma 90.00
_cell_formula_units_Z 4
_cell_length_a 5.993(4)
_cell_length_b 5.993(4)
_cell_length_c 12.574(8)
_cell_measurement_reflns_used 25
_cell_measurement_temperature 150(2)
_cell_measurement_theta_max 25.0
_cell_measurement_theta_min 23.0
_cell_volume 451.6(5)
_computing_cell_refinement 'MSC/AFC Diffractometer Control Software'
_computing_data_collection
;
MSC/AFC Diffractometer Control Software
(Molecular Structure Corporation, 1988)
;
_computing_data_reduction 'TEXSAN (Molecular Structure Corporation, 1995)'
_computing_structure_refinement SHELXL97
_computing_structure_solution 'SHELXL97 (Sheldrick, 1997)'
_diffrn_ambient_temperature 150(2)
_diffrn_measurement_device_type 'Rigaku AFC7S'
_diffrn_measurement_method \w-2\q
_diffrn_radiation_monochromator graphite
_diffrn_radiation_source 'fine-focus sealed tube'
_diffrn_radiation_type MoK\a
_diffrn_radiation_wavelength 0.71073
_diffrn_reflns_av_R_equivalents 0.0385
_diffrn_reflns_av_sigmaI/netI 0.0439
_diffrn_reflns_limit_h_max 7
_diffrn_reflns_limit_h_min 0
_diffrn_reflns_limit_k_max 7
_diffrn_reflns_limit_k_min 0
_diffrn_reflns_limit_l_max 14
_diffrn_reflns_limit_l_min 0
_diffrn_reflns_number 234
_diffrn_reflns_theta_max 24.98
_diffrn_reflns_theta_min 3.77
_diffrn_standards_decay_% 6.5
_diffrn_standards_interval_count 150
_diffrn_standards_number 3
_exptl_absorpt_coefficient_mu 6.983
_exptl_absorpt_correction_T_max 0.613
_exptl_absorpt_correction_T_min 0.356
_exptl_absorpt_correction_type '\y scan'
_exptl_absorpt_process_details '(North et al., 1968)'
_exptl_crystal_colour colourless
_exptl_crystal_density_diffrn 3.074
_exptl_crystal_density_method 'not measured'
_exptl_crystal_description plate
_exptl_crystal_F_000 384
_exptl_crystal_size_max 0.20
_exptl_crystal_size_mid 0.20
_exptl_crystal_size_min 0.07
_refine_diff_density_max 0.453
_refine_diff_density_min -0.549
_refine_ls_extinction_coef 0.030(3)
_refine_ls_extinction_method SHELXL97
_refine_ls_goodness_of_fit_ref 1.091
_refine_ls_hydrogen_treatment refall
_refine_ls_matrix_type full
_refine_ls_number_parameters 19
_refine_ls_number_reflns 194
_refine_ls_number_restraints 0
_refine_ls_restrained_S_all 1.091
_refine_ls_R_factor_all 0.022
_refine_ls_R_factor_gt 0.018
_refine_ls_shift/su_max <0.001
_refine_ls_shift/su_mean 0.000
_refine_ls_structure_factor_coef Fsqd
_refine_ls_weighting_details 'w = 1/[\s^2^(Fo^2^)] where P = (Fo^2^+2Fc^2^)/3'
_refine_ls_weighting_scheme calc
_refine_ls_wR_factor_ref 0.049
_reflns_number_gt 169
_reflns_number_total 194
_reflns_threshold_expression I>2\s(I)
_cod_data_source_file qa0117.cif
_cod_data_source_block nh4io4
_cod_depositor_comments
;
The following automatic conversions were performed:

'_refine_ls_weighting_scheme' value 'calc w = 1/[\s^2^(Fo^2^)] where
P = (Fo^2^+2Fc^2^)/3' was changed to 'calc'. New tag
'_refine_ls_weighting_details' was created. The value of the new tag
was set to 'w = 1/[\s^2^(Fo^2^)] where P = (Fo^2^+2Fc^2^)/3'.

Automatic conversion script
Id: cif_fix_values 3143 2015-03-26 13:38:13Z robertas 
;
_cod_original_cell_volume 451.5(5)
_cod_original_sg_symbol_H-M 'I 41/a'
_cod_database_code 2008618
_cod_database_fobs_code 2008618

loop_
_symmetry_equiv_pos_as_xyz
'x, y, z'
'-x, -y+1/2, z'
'-y+3/4, x+1/4, z+1/4'
'y+1/4, -x+1/4, z+1/4'
'x+1/2, y+1/2, z+1/2'
'-x+1/2, -y+1, z+1/2'
'-y+5/4, x+3/4, z+3/4'
'y+3/4, -x+3/4, z+3/4'
'-x, -y, -z'
'x, y-1/2, -z'
'y-3/4, -x-1/4, -z-1/4'
'-y-1/4, x-1/4, -z-1/4'
'-x+1/2, -y+1/2, -z+1/2'
'x+1/2, y, -z+1/2'
'y-1/4, -x+1/4, -z+1/4'
'-y+1/4, x+1/4, -z+1/4'

loop_
_atom_site_label
_atom_site_fract_x
_atom_site_fract_y
_atom_site_fract_z
_atom_site_U_iso_or_equiv
_atom_site_adp_type
_atom_site_calc_flag
_atom_site_refinement_flags
_atom_site_occupancy
_atom_site_disorder_assembly
_atom_site_disorder_group
_atom_site_type_symbol
I1 0 .25 .125 .0131(4) Uani d S 1 . . I
O1 .2086(5) .1224(5) .0457(2) .0199(7) Uani d . 1 . . O
N1 0 .75 .375 .0155(19) Uani d S 1 . . N
H1 .011(8) .849(9) .334(5) .020(13) Uiso d . 1 . . H

loop_
_atom_site_aniso_label
_atom_site_aniso_U_11
_atom_site_aniso_U_22
_atom_site_aniso_U_33
_atom_site_aniso_U_12
_atom_site_aniso_U_13
_atom_site_aniso_U_23
I1 .0129(5) .0129(5) .0134(5) .000 .000 .000
O1 .0214(18) .0184(16) .0200(13) .0062(14) .0055(13) -.0006(13)
N1 .013(3) .013(3) .020(5) .000 .000 .000

loop_
_atom_type_symbol
_atom_type_description
_atom_type_scat_dispersion_real
_atom_type_scat_dispersion_imag
_atom_type_scat_source
H H 0.0000 0.0000 'International Tables Vol C Tables 4.2.6.8 and 6.1.1.4'
N N 0.0061 0.0033 'International Tables Vol C Tables 4.2.6.8 and 6.1.1.4'
O O 0.0106 0.0060 'International Tables Vol C Tables 4.2.6.8 and 6.1.1.4'
I I -0.4742 1.8119 'International Tables Vol C Tables 4.2.6.8 and 6.1.1.4'

loop_
_geom_angle_atom_site_label_1
_geom_angle_atom_site_label_2
_geom_angle_atom_site_label_3
_geom_angle_site_symmetry_1
_geom_angle_site_symmetry_3
_geom_angle
O1 I1 O1 16 15 111.6(2)
O1 I1 O1 16 . 108.44(10)
O1 I1 O1 15 . 108.44(10)
O1 I1 O1 16 2 108.44(10)
O1 I1 O1 15 2 108.44(10)
O1 I1 O1 . 2 111.6(2)
H1 N1 H1 2_565 11_566 116(5)
H1 N1 H1 2_565 12_666 116(5)
H1 N1 H1 11_566 12_666 98(9)
H1 N1 H1 2_565 . 98(9)
H1 N1 H1 11_566 . 116(5)
H1 N1 H1 12_666 . 116(5)

loop_
_geom_bond_atom_site_label_1
_geom_bond_atom_site_label_2
_geom_bond_site_symmetry_2
_geom_bond_distance
_geom_bond_publ_flag
I1 O1 16 1.772(3) ?
I1 O1 15 1.772(3) ?
I1 O1 . 1.772(3) ?
I1 O1 2 1.772(3) ?
N1 H1 2_565 .79(5) ?
N1 H1 11_566 .79(5) ?
N1 H1 12_666 .79(5) ?
N1 H1 . .79(5) ?

loop_
_geom_hbond_atom_site_label_D
_geom_hbond_atom_site_label_H
_geom_hbond_atom_site_label_A
_geom_hbond_site_symmetry_A
_geom_hbond_distance_DH
_geom_hbond_distance_HA
_geom_hbond_distance_DA
_geom_hbond_angle_DHA
N1 H1 O1 15_565 0.79(5) 2.16(6) 2.871(3) 149(5)
N1 H1 O1 4_565 0.79(5) 2.50(5) 3.004(4) 123(4)
